data_4325718
loop_
_publ_author_name
'Arnau Arbuse'
'Sukanta Mandal'
'Somnath Maji'
'Ma Angeles Mart\'inez'
'Xavier Fontrodona'
'Diana Utz'
'Frank W. Heinemann'
'Sandra Kisslinger'
'Siegfried Schindler'
'Xavier Sala'
'Antoni Llobet'

_publ_section_title
;
 Ligand Influence over the Formation of Dinuclear [2+2] versus Trinuclear
 [3+3] CuI Schiff Base Macrocyclic Complexes
;
_journal_name_full 'Inorganic Chemistry'
_journal_page_first 6878
_journal_page_last 6889
_journal_paper_doi 10.1021/ic102185y
_journal_volume 50
_journal_year 2011
_chemical_formula_moiety 'C48 H66 Cu3 N12, C4 H10 O, 3(C F3 O3 S)'
_chemical_formula_sum 'C55 H76 Cu3 F9 N12 O10 S3'
_chemical_formula_weight 1523.08
_chemical_name_systematic
; 
 ? 
;
_space_group_IT_number 2
_symmetry_cell_setting triclinic
_symmetry_space_group_name_Hall '-P 1'
_symmetry_space_group_name_H-M 'P -1'
_atom_sites_solution_hydrogens geom
_atom_sites_solution_primary direct
_atom_sites_solution_secondary difmap
_audit_creation_method SHELXL-97
_cell_angle_alpha 84.485(10)
_cell_angle_beta 80.547(9)
_cell_angle_gamma 86.199(10)
_cell_formula_units_Z 2
_cell_length_a 11.383(6)
_cell_length_b 14.732(8)
_cell_length_c 20.652(11)
_cell_measurement_temperature 300(2)
_cell_volume 3396(3)
_computing_cell_refinement 'Bruker SMART'
_computing_data_collection 'Bruker SMART'
_computing_data_reduction 'Bruker SAINT'
_computing_molecular_graphics 'Bruker SHELXTL'
_computing_publication_material 'Bruker SHELXTL'
_computing_structure_refinement 'Bruker SHELXTL'
_computing_structure_solution 'Bruker SHELXTL'
_diffrn_ambient_temperature 300(2)
_diffrn_measured_fraction_theta_full 'ACTA 50'
_diffrn_measured_fraction_theta_max 0.937
_diffrn_measurement_device_type ccd
_diffrn_measurement_method 'phi and omega scans'
_diffrn_radiation_monochromator graphite
_diffrn_radiation_source 'fine-focus sealed tube'
_diffrn_radiation_type MoK\a
_diffrn_radiation_wavelength 0.71073
_diffrn_reflns_av_R_equivalents 0.3133
_diffrn_reflns_av_sigmaI/netI 0.5514
_diffrn_reflns_limit_h_max 15
_diffrn_reflns_limit_h_min -15
_diffrn_reflns_limit_k_max 19
_diffrn_reflns_limit_k_min -19
_diffrn_reflns_limit_l_max 27
_diffrn_reflns_limit_l_min -27
_diffrn_reflns_number 51292
_diffrn_reflns_theta_full 'ACTA 50'
_diffrn_reflns_theta_max 28.48
_diffrn_reflns_theta_min 1.93
_exptl_absorpt_coefficient_mu 1.110
_exptl_absorpt_correction_type none
_exptl_crystal_colour yellow
_exptl_crystal_density_diffrn 1.489
_exptl_crystal_description needle
_exptl_crystal_F_000 1572
_exptl_crystal_size_max 0.5
_exptl_crystal_size_mid 0.08
_exptl_crystal_size_min 0.08
_refine_diff_density_max 0.862
_refine_diff_density_min -0.690
_refine_diff_density_rms 0.107
_refine_ls_extinction_method none
_refine_ls_goodness_of_fit_ref 0.840
_refine_ls_hydrogen_treatment constr
_refine_ls_matrix_type full
_refine_ls_number_parameters 871
_refine_ls_number_reflns 16109
_refine_ls_number_restraints 61
_refine_ls_restrained_S_all 0.841
_refine_ls_R_factor_all 0.3572
_refine_ls_R_factor_gt 0.0919
_refine_ls_shift/su_max 0.008
_refine_ls_shift/su_mean 0.001
_refine_ls_structure_factor_coef Fsqd
_refine_ls_weighting_details 'calc w=1/[\s^2^(Fo^2^)+(0.1062P)^2^+0.0000P] where P=(Fo^2^+2Fc^2^)/3'
_refine_ls_weighting_scheme calc
_refine_ls_wR_factor_gt 0.2004
_refine_ls_wR_factor_ref 0.2806
_reflns_number_gt 3833
_reflns_number_total 16109
_reflns_threshold_expression >2sigma(I)
_cod_data_source_file ic102185y_si_002_5.cif
_cod_data_source_block 6(CF3SO3)3
_cod_database_code 4325718

loop_
_symmetry_equiv_pos_as_xyz
'x, y, z'
'-x, -y, -z'

loop_
_atom_site_label
_atom_site_type_symbol
_atom_site_fract_x
_atom_site_fract_y
_atom_site_fract_z
_atom_site_U_iso_or_equiv
_atom_site_adp_type
_atom_site_occupancy
_atom_site_symmetry_multiplicity
_atom_site_calc_flag
_atom_site_refinement_flags
_atom_site_disorder_assembly
_atom_site_disorder_group
Cu1 Cu 0.15914(9) 0.66023(9) 0.46429(6) 0.0439(4) Uani 1 1 d . A .
Cu2 Cu 0.40698(11) 0.20154(9) 0.72239(7) 0.0544(4) Uani 1 1 d . A .
Cu3 Cu -0.13512(11) 0.64418(10) 0.89816(6) 0.0577(4) Uani 1 1 d . A .
N1 N -0.0174(6) 0.6391(5) 0.4877(4) 0.037(2) Uani 1 1 d . A .
N2 N 0.1129(6) 0.7107(6) 0.3670(4) 0.044(2) Uani 1 1 d D . .
N3 N 0.2786(6) 0.5749(6) 0.4122(4) 0.043(2) Uani 1 1 d . . .
C1 C -0.0941(8) 0.6433(7) 0.5417(6) 0.051(3) Uani 1 1 d . A .
H1A H -0.1743 0.6499 0.5372 0.061 Uiso 1 1 calc R . .
C2 C -0.0647(8) 0.6389(9) 0.4271(5) 0.074(4) Uani 1 1 d . . .
H2A H -0.1510 0.6447 0.4362 0.089 Uiso 1 1 calc R A .
H2B H -0.0418 0.5814 0.4081 0.089 Uiso 1 1 calc R . .
C3 C -0.0171(9) 0.7182(9) 0.3780(5) 0.084(5) Uani 1 1 d . A .
H3A H -0.0464 0.7160 0.3367 0.101 Uiso 1 1 calc R . .
H3B H -0.0449 0.7760 0.3955 0.101 Uiso 1 1 calc R . .
C6 C 0.1637(8) 0.6358(7) 0.3252(5) 0.047(3) Uani 1 1 d . A .
H6A H 0.1702 0.6578 0.2791 0.056 Uiso 1 1 calc R . .
H6B H 0.1110 0.5854 0.3334 0.056 Uiso 1 1 calc R . .
C7 C 0.2865(8) 0.6030(7) 0.3411(5) 0.050(3) Uani 1 1 d . A .
H7A H 0.3169 0.5517 0.3159 0.060 Uiso 1 1 calc R . .
H7B H 0.3413 0.6517 0.3287 0.060 Uiso 1 1 calc R . .
C8 C 0.3457(7) 0.5036(7) 0.4276(5) 0.044(3) Uani 1 1 d . A .
H8A H 0.3889 0.4734 0.3932 0.052 Uiso 1 1 calc R . .
C9 C 0.3588(5) 0.4671(5) 0.4948(3) 0.037(3) Uani 1 1 d G . .
C10 C 0.4059(5) 0.3781(5) 0.5035(3) 0.039(3) Uani 1 1 d G A .
H10A H 0.4265 0.3436 0.4675 0.047 Uiso 1 1 calc R . .
C11 C 0.4221(5) 0.3406(4) 0.5660(4) 0.036(2) Uani 1 1 d G A .
C12 C 0.3913(5) 0.3922(5) 0.6197(2) 0.042(3) Uani 1 1 d G A .
H12A H 0.4022 0.3671 0.6615 0.050 Uiso 1 1 calc R . .
C13 C 0.3442(5) 0.4812(5) 0.6110(3) 0.052(3) Uani 1 1 d G A .
H13A H 0.3236 0.5157 0.6470 0.063 Uiso 1 1 calc R . .
C14 C 0.3280(5) 0.5186(4) 0.5486(4) 0.048(3) Uani 1 1 d G A .
H14A H 0.2965 0.5782 0.5427 0.058 Uiso 1 1 calc R . .
N4 N 0.4780(6) 0.1960(6) 0.6247(5) 0.050(2) Uani 1 1 d . A .
N5 N 0.4256(7) 0.0505(6) 0.7270(4) 0.051(2) Uani 1 1 d . . .
N6 N 0.2284(7) 0.1827(6) 0.7472(4) 0.047(2) Uani 1 1 d . . .
C15 C 0.4740(8) 0.2473(7) 0.5713(5) 0.045(3) Uani 1 1 d . . .
H15A H 0.5073 0.2228 0.5322 0.054 Uiso 1 1 calc R A .
C16 C 0.5405(10) 0.1065(8) 0.6188(6) 0.067(3) Uani 1 1 d . . .
H16A H 0.6138 0.1054 0.6372 0.080 Uiso 1 1 calc R A .
H16B H 0.5611 0.0956 0.5726 0.080 Uiso 1 1 calc R . .
C17 C 0.4621(9) 0.0319(7) 0.6551(6) 0.060(3) Uani 1 1 d . A .
H17A H 0.3915 0.0300 0.6347 0.072 Uiso 1 1 calc R . .
H17B H 0.5054 -0.0269 0.6523 0.072 Uiso 1 1 calc R . .
C20 C 0.3028(8) 0.0223(7) 0.7518(5) 0.056(3) Uani 1 1 d . A .
H20A H 0.2890 0.0171 0.7996 0.067 Uiso 1 1 calc R . .
H20B H 0.2923 -0.0369 0.7373 0.067 Uiso 1 1 calc R . .
C21 C 0.2145(8) 0.0924(8) 0.7262(5) 0.052(3) Uani 1 1 d . A .
H21A H 0.2266 0.0955 0.6785 0.063 Uiso 1 1 calc R . .
H21B H 0.1341 0.0738 0.7425 0.063 Uiso 1 1 calc R . .
C22 C 0.1355(9) 0.2211(8) 0.7801(5) 0.047(3) Uani 1 1 d . A .
H22A H 0.0682 0.1866 0.7881 0.056 Uiso 1 1 calc R . .
C23 C 0.1199(8) 0.3063(8) 0.8057(5) 0.046(3) Uani 1 1 d . . .
C24 C 0.0098(9) 0.3301(8) 0.8442(6) 0.057(3) Uani 1 1 d . A .
H24A H -0.0501 0.2886 0.8511 0.069 Uiso 1 1 calc R . .
C25 C -0.0124(9) 0.4102(10) 0.8713(5) 0.062(3) Uani 1 1 d . . .
C26 C 0.0786(8) 0.4724(8) 0.8646(5) 0.054(3) Uani 1 1 d . A .
H26A H 0.0658 0.5257 0.8860 0.065 Uiso 1 1 calc R . .
C27 C 0.1883(9) 0.4531(8) 0.8257(6) 0.057(3) Uani 1 1 d . . .
H27A H 0.2482 0.4945 0.8196 0.068 Uiso 1 1 calc R A .
C28 C 0.2068(9) 0.3728(9) 0.7966(6) 0.061(3) Uani 1 1 d . A .
H28A H 0.2793 0.3614 0.7698 0.074 Uiso 1 1 calc R . .
N7 N -0.1764(8) 0.5125(7) 0.9222(5) 0.072(3) Uani 1 1 d . . .
N8 N -0.2927(9) 0.6790(8) 0.9707(4) 0.074(3) Uani 1 1 d DU . .
N9 N -0.2298(7) 0.7137(6) 0.8317(5) 0.057(3) Uani 1 1 d . . .
C29 C -0.1305(10) 0.4350(10) 0.9109(6) 0.083(4) Uani 1 1 d . A .
H29A H -0.1759 0.3862 0.9296 0.100 Uiso 1 1 calc R . .
C30 C -0.3020(10) 0.5135(10) 0.9576(8) 0.126(7) Uani 1 1 d . A .
H30A H -0.3175 0.4548 0.9820 0.152 Uiso 1 1 calc R . .
H30B H -0.3568 0.5243 0.9260 0.152 Uiso 1 1 calc R . .
C31 C -0.3216(12) 0.5890(10) 1.0051(7) 0.101(5) Uani 1 1 d . A .
H31A H -0.4042 0.5912 1.0264 0.121 Uiso 1 1 calc R . .
H31B H -0.2719 0.5746 1.0391 0.121 Uiso 1 1 calc R . .
C34 C -0.379(4) 0.713(5) 0.9276(18) 0.076(3) Uani 0.590(8) 1 d P A 1
H34A H -0.4422 0.7493 0.9527 0.092 Uiso 0.590(8) 1 calc PR A 1
H34B H -0.4151 0.6618 0.9142 0.092 Uiso 0.590(8) 1 calc PR A 1
C34' C -0.387(6) 0.721(7) 0.935(2) 0.076(3) Uani 0.410(8) 1 d PD A 2
H34C H -0.4382 0.6743 0.9272 0.092 Uiso 0.410(8) 1 calc PR A 2
H34D H -0.4362 0.7646 0.9618 0.092 Uiso 0.410(8) 1 calc PR A 2
C35 C -0.3271(10) 0.7713(8) 0.8668(5) 0.076(3) Uani 1 1 d . A .
H35A H -0.3874 0.7891 0.8392 0.092 Uiso 1 1 calc R B 1
H35B H -0.2960 0.8260 0.8788 0.092 Uiso 1 1 calc R B 1
C36 C -0.2277(8) 0.7176(8) 0.7689(6) 0.057(3) Uani 1 1 d . A .
H36A H -0.2888 0.7523 0.7521 0.069 Uiso 1 1 calc R . .
C37 C -0.1368(8) 0.6718(7) 0.7209(5) 0.041(3) Uani 1 1 d . . .
C38 C -0.1549(8) 0.6742(7) 0.6569(5) 0.045(3) Uani 1 1 d . A .
H38A H -0.2263 0.6998 0.6453 0.054 Uiso 1 1 calc R . .
C39 C -0.0669(8) 0.6386(7) 0.6079(5) 0.038(3) Uani 1 1 d . . .
C40 C 0.0372(9) 0.5996(7) 0.6275(6) 0.056(3) Uani 1 1 d . A .
H40A H 0.0971 0.5772 0.5959 0.067 Uiso 1 1 calc R . .
C41 C 0.0547(10) 0.5928(9) 0.6916(5) 0.075(4) Uani 1 1 d . . .
H41A H 0.1243 0.5647 0.7038 0.090 Uiso 1 1 calc R A .
C42 C -0.0337(9) 0.6289(8) 0.7383(5) 0.058(3) Uani 1 1 d . A .
H42A H -0.0231 0.6240 0.7822 0.070 Uiso 1 1 calc R . .
N10 N 0.2114(7) 0.7501(7) 0.5127(5) 0.053(3) Uani 1 1 d . . .
C43 C 0.2456(10) 0.8024(10) 0.5413(6) 0.067(4) Uani 1 1 d . A .
C44 C 0.2919(16) 0.8703(10) 0.5800(7) 0.145(7) Uani 1 1 d . . .
H44A H 0.3605 0.8435 0.5976 0.218 Uiso 1 1 calc R A .
H44B H 0.2309 0.8866 0.6155 0.218 Uiso 1 1 calc R . .
H44C H 0.3139 0.9240 0.5515 0.218 Uiso 1 1 calc R . .
N11 N 0.4899(7) 0.2691(7) 0.7748(5) 0.065(3) Uani 1 1 d . . .
C45 C 0.5357(10) 0.3148(9) 0.8034(6) 0.055(3) Uani 1 1 d . A .
C46 C 0.5884(10) 0.3778(9) 0.8396(5) 0.078(4) Uani 1 1 d . . .
H46A H 0.6550 0.4049 0.8115 0.117 Uiso 1 1 calc R A .
H46B H 0.6149 0.3452 0.8775 0.117 Uiso 1 1 calc R . .
H46C H 0.5298 0.4249 0.8535 0.117 Uiso 1 1 calc R . .
N12 N 0.0110(9) 0.6969(6) 0.9005(4) 0.056(3) Uani 1 1 d . . .
C47 C 0.1028(11) 0.7289(9) 0.8931(6) 0.065(4) Uani 1 1 d . A .
C48 C 0.2188(10) 0.7712(8) 0.8826(6) 0.089(4) Uani 1 1 d . . .
H48A H 0.2815 0.7258 0.8718 0.134 Uiso 1 1 calc R A .
H48B H 0.2293 0.7970 0.9221 0.134 Uiso 1 1 calc R . .
H48C H 0.2210 0.8185 0.8471 0.134 Uiso 1 1 calc R . .
C32 C -0.3141(17) 0.7461(17) 1.0196(12) 0.092(7) Uani 0.590(8) 1 d PDU A 1
H32A H -0.3541 0.7178 1.0610 0.111 Uiso 0.590(8) 1 calc PR A 1
H32B H -0.3660 0.7960 1.0049 0.111 Uiso 0.590(8) 1 calc PR A 1
C33 C -0.1965(18) 0.784(2) 1.0305(11) 0.141(10) Uani 0.590(8) 1 d PD A 1
H33A H -0.2120 0.8217 1.0665 0.211 Uiso 0.590(8) 1 calc PR A 1
H33B H -0.1625 0.8192 0.9912 0.211 Uiso 0.590(8) 1 calc PR A 1
H33C H -0.1418 0.7339 1.0404 0.211 Uiso 0.590(8) 1 calc PR A 1
C32' C -0.252(2) 0.7396(19) 1.0155(11) 0.064(9) Uani 0.410(8) 1 d PDU A 2
H32C H -0.2258 0.7941 0.9881 0.077 Uiso 0.410(8) 1 calc PR A 2
H32D H -0.1803 0.7089 1.0290 0.077 Uiso 0.410(8) 1 calc PR A 2
C33' C -0.326(3) 0.773(3) 1.0787(15) 0.141(10) Uani 0.410(8) 1 d PD A 2
H33D H -0.2820 0.8156 1.0964 0.211 Uiso 0.410(8) 1 calc PR A 2
H33E H -0.3438 0.7222 1.1105 0.211 Uiso 0.410(8) 1 calc PR A 2
H33F H -0.3993 0.8031 1.0684 0.211 Uiso 0.410(8) 1 calc PR A 2
C18 C 0.4962(14) 0.003(3) 0.7782(13) 0.057(6) Uani 0.590(8) 1 d PDU A 1
H18A H 0.4926 -0.0620 0.7774 0.069 Uiso 0.590(8) 1 calc PR A 1
H18B H 0.4572 0.0192 0.8213 0.069 Uiso 0.590(8) 1 calc PR A 1
C19 C 0.6281(13) 0.0265(13) 0.7699(9) 0.068(6) Uani 0.590(8) 1 d PDU A 1
H19A H 0.6703 -0.0189 0.7950 0.102 Uiso 0.590(8) 1 calc PR A 1
H19B H 0.6335 0.0853 0.7852 0.102 Uiso 0.590(8) 1 calc PR A 1
H19C H 0.6626 0.0274 0.7242 0.102 Uiso 0.590(8) 1 calc PR A 1
C18' C 0.523(3) -0.006(5) 0.7518(17) 0.057(6) Uani 0.410(8) 1 d PD A 2
H18C H 0.5993 0.0060 0.7247 0.069 Uiso 0.410(8) 1 calc PR A 2
H18D H 0.5094 -0.0707 0.7528 0.069 Uiso 0.410(8) 1 calc PR A 2
C19' C 0.519(2) 0.0228(18) 0.8218(12) 0.050(8) Uani 0.410(8) 1 d PD A 2
H19D H 0.5807 -0.0104 0.8420 0.075 Uiso 0.410(8) 1 calc PR A 2
H19E H 0.4426 0.0098 0.8476 0.075 Uiso 0.410(8) 1 calc PR A 2
H19F H 0.5300 0.0871 0.8195 0.075 Uiso 0.410(8) 1 calc PR A 2
C4 C 0.140(3) 0.7944(11) 0.3232(11) 0.114(12) Uani 0.590(8) 1 d PDU A 1
H4A H 0.0961 0.7978 0.2866 0.137 Uiso 0.590(8) 1 calc PR A 1
H4B H 0.2248 0.7937 0.3056 0.137 Uiso 0.590(8) 1 calc PR A 1
C5 C 0.105(2) 0.8775(15) 0.3634(11) 0.100(9) Uani 0.590(8) 1 d PD A 1
H5A H 0.1548 0.9268 0.3453 0.150 Uiso 0.590(8) 1 calc PR A 1
H5B H 0.1151 0.8612 0.4084 0.150 Uiso 0.590(8) 1 calc PR A 1
H5C H 0.0231 0.8963 0.3617 0.150 Uiso 0.590(8) 1 calc PR A 1
C5' C 0.165(2) 0.8566(16) 0.2857(10) 0.056(8) Uani 0.410(8) 1 d PD A 2
H5'A H 0.2030 0.9129 0.2861 0.084 Uiso 0.410(8) 1 calc PR A 2
H5'B H 0.0817 0.8688 0.2852 0.084 Uiso 0.410(8) 1 calc PR A 2
H5'C H 0.2005 0.8271 0.2471 0.084 Uiso 0.410(8) 1 calc PR A 2
C4' C 0.184(2) 0.7937(13) 0.3476(11) 0.063(10) Uani 0.410(8) 1 d PD A 2
H4'B H 0.2672 0.7735 0.3425 0.075 Uiso 0.410(8) 1 calc PR A 2
H4'A H 0.1688 0.8310 0.3846 0.075 Uiso 0.410(8) 1 calc PR A 2
S1Z S 0.2817(3) 0.1207(3) 0.49111(18) 0.0711(10) Uani 1 1 d . . .
O1Z O 0.3775(7) 0.0552(6) 0.4841(4) 0.089(3) Uani 1 1 d . . .
F1Z F 0.1444(7) -0.0013(6) 0.4687(4) 0.112(3) Uani 1 1 d . . .
C1Z C 0.1758(12) 0.0822(10) 0.4485(8) 0.082(4) Uani 1 1 d . . .
F2Z F 0.0742(6) 0.1331(5) 0.4505(4) 0.093(2) Uani 1 1 d . . .
O2Z O 0.2164(8) 0.1174(8) 0.5558(5) 0.134(4) Uani 1 1 d . . .
F3Z F 0.2182(7) 0.0788(6) 0.3837(4) 0.113(3) Uani 1 1 d . . .
O3Z O 0.3068(10) 0.2096(7) 0.4571(6) 0.154(5) Uani 1 1 d . . .
S1Y S 0.7368(3) 0.1855(3) 0.9396(2) 0.0813(11) Uani 1 1 d . . .
O1Y O 0.7575(8) 0.1891(7) 0.8679(5) 0.112(3) Uani 1 1 d . . .
F1Y F 0.5441(7) 0.1022(7) 0.9409(6) 0.155(4) Uani 1 1 d . . .
O2Y O 0.6623(7) 0.2589(6) 0.9690(4) 0.077(2) Uani 1 1 d . . .
F2Y F 0.6992(7) 0.0123(6) 0.9445(5) 0.146(4) Uani 1 1 d . . .
O3Y O 0.8403(7) 0.1615(7) 0.9685(5) 0.107(3) Uani 1 1 d . . .
S1X S 0.5195(3) 0.4046(3) 0.2391(2) 0.1120(17) Uani 1 1 d D A .
O1X O 0.5605(7) 0.4880(5) 0.2572(4) 0.085(3) Uani 1 1 d D . .
C1X C 0.5815(10) 0.3093(8) 0.2850(6) 0.183(9) Uani 1 1 d DU . .
F1X F 0.5348(11) 0.2433(10) 0.2552(8) 0.131(5) Uani 0.590(8) 1 d PDU A 1
F2X F 0.7007(10) 0.3106(12) 0.2617(9) 0.139(3) Uani 0.590(8) 1 d PD A 1
F3X F 0.5706(16) 0.3160(11) 0.3541(7) 0.139(3) Uani 0.590(8) 1 d PDU A 1
F1' F 0.4924(17) 0.3105(15) 0.3386(9) 0.127(8) Uani 0.410(8) 1 d PDU A 2
F2' F 0.6200(19) 0.2171(9) 0.2781(11) 0.139(3) Uani 0.410(8) 1 d PD A 2
F3' F 0.7004(10) 0.3315(11) 0.2787(12) 0.139(3) Uani 0.410(8) 1 d PD A 2
O2X O 0.5566(9) 0.3916(9) 0.1703(4) 0.178(6) Uani 1 1 d D . .
O3X O 0.3953(7) 0.4056(8) 0.2579(9) 0.249(10) Uani 1 1 d D . .
O1V O 0.0462(8) -0.0582(7) 0.8211(6) 0.109(3) Uani 1 1 d . . .
C1V C -0.0332(13) -0.0933(14) 0.7853(12) 0.158(11) Uani 1 1 d . . .
H1VA H -0.0946 -0.0471 0.7764 0.190 Uiso 1 1 calc R . .
H1VB H -0.0713 -0.1454 0.8105 0.190 Uiso 1 1 calc R . .
C2V C 0.0412(16) -0.1233(11) 0.7182(11) 0.157(8) Uani 1 1 d . . .
H2VA H -0.0110 -0.1482 0.6931 0.235 Uiso 1 1 calc R . .
H2VB H 0.1020 -0.1686 0.7275 0.235 Uiso 1 1 calc R . .
H2VC H 0.0774 -0.0711 0.6933 0.235 Uiso 1 1 calc R . .
C3V C -0.0155(18) -0.0195(14) 0.8787(13) 0.183(14) Uani 1 1 d . . .
H3VA H -0.0591 -0.0658 0.9078 0.220 Uiso 1 1 calc R . .
H3VB H -0.0718 0.0290 0.8667 0.220 Uiso 1 1 calc R . .
C4V C 0.0731(19) 0.0167(14) 0.9118(9) 0.158(10) Uani 1 1 d . . .
H4VA H 0.0334 0.0541 0.9453 0.237 Uiso 1 1 calc R . .
H4VB H 0.1264 0.0527 0.8803 0.237 Uiso 1 1 calc R . .
H4VC H 0.1175 -0.0330 0.9317 0.237 Uiso 1 1 calc R . .
C1Y C 0.6470(13) 0.0897(11) 0.9666(11) 0.111(6) Uani 1 1 d . . .
F3Y F 0.6178(9) 0.0789(6) 1.0310(6) 0.156(5) Uani 1 1 d . . .

loop_
_atom_site_aniso_label
_atom_site_aniso_U_11
_atom_site_aniso_U_22
_atom_site_aniso_U_33
_atom_site_aniso_U_23
_atom_site_aniso_U_13
_atom_site_aniso_U_12
Cu1 0.0296(6) 0.0633(10) 0.0362(8) -0.0088(7) 0.0048(5) -0.0020(6)
Cu2 0.0459(8) 0.0546(10) 0.0578(10) 0.0032(7) 0.0044(7) -0.0083(7)
Cu3 0.0524(8) 0.0752(11) 0.0448(9) -0.0151(8) 0.0028(6) -0.0106(7)
N1 0.026(4) 0.047(6) 0.037(5) -0.005(4) 0.000(4) -0.005(4)
N2 0.038(5) 0.037(6) 0.047(6) 0.008(5) 0.013(4) 0.010(4)
N3 0.036(5) 0.058(6) 0.034(6) -0.005(5) -0.002(4) 0.002(4)
C1 0.023(5) 0.065(8) 0.067(9) -0.028(7) -0.001(5) -0.015(5)
C2 0.026(5) 0.160(13) 0.035(7) -0.015(8) 0.007(5) -0.018(7)
C3 0.064(8) 0.130(13) 0.035(7) 0.019(8) 0.019(6) 0.050(8)
C6 0.044(6) 0.054(8) 0.032(6) 0.016(6) 0.006(5) 0.013(5)
C7 0.052(6) 0.056(8) 0.030(7) 0.015(6) 0.014(5) 0.013(5)
C8 0.023(5) 0.062(8) 0.043(7) -0.006(6) 0.004(5) -0.001(5)
C9 0.026(5) 0.054(8) 0.028(7) 0.000(6) 0.001(4) 0.006(5)
C10 0.025(5) 0.053(8) 0.041(7) -0.010(6) -0.007(5) 0.006(5)
C11 0.027(5) 0.047(8) 0.035(7) -0.009(6) -0.001(5) 0.001(5)
C12 0.034(5) 0.061(8) 0.033(7) -0.003(6) -0.014(5) -0.002(5)
C13 0.046(6) 0.085(10) 0.030(7) -0.023(6) -0.010(5) 0.008(6)
C14 0.025(5) 0.070(8) 0.045(7) 0.001(7) 0.001(5) 0.010(5)
N4 0.032(5) 0.047(7) 0.071(7) -0.018(6) -0.004(5) -0.001(4)
N5 0.050(5) 0.043(6) 0.060(7) -0.003(5) -0.005(5) -0.005(5)
N6 0.038(5) 0.047(7) 0.055(6) 0.005(5) -0.008(4) -0.003(5)
C15 0.040(6) 0.052(8) 0.043(7) 0.002(6) -0.009(5) -0.003(5)
C16 0.067(8) 0.059(9) 0.068(9) 0.005(7) 0.003(6) -0.007(7)
C17 0.065(7) 0.035(8) 0.072(9) -0.013(6) 0.013(6) 0.004(6)
C20 0.051(7) 0.053(8) 0.062(8) 0.007(6) -0.001(6) -0.025(6)
C21 0.040(6) 0.072(9) 0.042(7) -0.002(6) 0.005(5) -0.015(6)
C22 0.038(6) 0.052(8) 0.050(8) 0.007(6) -0.009(5) -0.016(6)
C23 0.039(6) 0.050(8) 0.043(7) 0.008(6) 0.003(5) 0.002(6)
C24 0.052(7) 0.040(8) 0.074(9) -0.013(7) 0.011(6) -0.006(6)
C25 0.034(6) 0.095(11) 0.053(8) 0.001(7) 0.006(5) -0.016(7)
C26 0.039(6) 0.082(9) 0.042(7) -0.023(6) -0.002(5) -0.002(6)
C27 0.042(7) 0.050(9) 0.074(9) 0.005(7) 0.001(6) -0.009(6)
C28 0.038(6) 0.068(10) 0.069(9) 0.007(7) 0.010(6) -0.001(6)
N7 0.057(6) 0.062(8) 0.091(8) -0.029(6) 0.028(5) -0.017(5)
N8 0.084(7) 0.091(9) 0.041(6) -0.018(6) 0.019(5) -0.008(6)
N9 0.058(6) 0.073(7) 0.040(6) -0.028(5) 0.005(5) 0.000(5)
C29 0.065(8) 0.068(10) 0.108(11) -0.033(9) 0.038(7) -0.027(7)
C30 0.065(9) 0.081(12) 0.200(18) -0.030(12) 0.091(10) -0.019(8)
C31 0.095(10) 0.096(13) 0.089(11) 0.011(10) 0.044(8) -0.022(9)
C34 0.079(7) 0.093(9) 0.051(7) -0.038(6) 0.018(5) 0.021(6)
C34' 0.079(7) 0.093(9) 0.051(7) -0.038(6) 0.018(5) 0.021(6)
C35 0.079(7) 0.093(9) 0.051(7) -0.038(6) 0.018(5) 0.021(6)
C36 0.037(6) 0.076(9) 0.057(9) -0.015(7) 0.002(6) -0.003(6)
C37 0.023(5) 0.062(8) 0.037(7) -0.007(6) -0.002(5) 0.002(5)
C38 0.029(5) 0.054(8) 0.052(8) -0.011(6) -0.002(5) 0.005(5)
C39 0.030(5) 0.047(7) 0.036(7) -0.006(5) 0.003(5) -0.006(5)
C40 0.050(7) 0.058(8) 0.053(8) -0.011(6) 0.009(6) 0.019(6)
C41 0.066(8) 0.121(12) 0.025(7) 0.002(7) 0.008(6) 0.048(7)
C42 0.055(7) 0.087(10) 0.027(7) -0.002(6) 0.002(5) 0.006(6)
N10 0.032(5) 0.068(8) 0.062(7) -0.012(6) -0.017(4) -0.006(5)
C43 0.067(8) 0.091(12) 0.035(8) 0.014(8) -0.001(6) -0.004(8)
C44 0.28(2) 0.091(13) 0.086(12) -0.039(10) -0.082(14) -0.020(13)
N11 0.039(6) 0.074(8) 0.076(8) 0.028(6) -0.010(5) -0.012(5)
C45 0.044(7) 0.076(10) 0.038(8) 0.012(7) 0.003(6) 0.000(7)
C46 0.086(9) 0.117(12) 0.039(8) -0.005(7) -0.021(7) -0.032(8)
N12 0.075(7) 0.057(7) 0.037(6) -0.022(5) -0.003(5) -0.001(6)
C47 0.055(7) 0.079(10) 0.057(8) -0.036(7) 0.017(6) -0.007(7)
C48 0.076(9) 0.085(11) 0.100(11) -0.043(8) 0.034(8) -0.023(8)
C32 0.093(7) 0.093(7) 0.092(7) -0.0087(12) -0.0145(15) -0.0046(11)
C33 0.140(19) 0.20(3) 0.080(16) -0.088(16) 0.064(13) -0.088(18)
C32' 0.064(9) 0.064(9) 0.064(9) -0.0058(13) -0.0102(17) -0.0032(11)
C33' 0.140(19) 0.20(3) 0.080(16) -0.088(16) 0.064(13) -0.088(18)
C18 0.057(12) 0.079(15) 0.03(2) -0.015(19) 0.012(12) -0.002(13)
C19 0.085(12) 0.074(16) 0.046(13) 0.001(11) -0.006(12) -0.023(12)
C18' 0.057(12) 0.079(15) 0.03(2) -0.015(19) 0.012(12) -0.002(13)
C19' 0.051(17) 0.044(19) 0.05(2) 0.003(16) -0.012(15) 0.022(14)
C4 0.114(12) 0.114(12) 0.114(12) -0.0098(15) -0.018(2) -0.0058(12)
C5 0.098(17) 0.08(2) 0.11(2) 0.021(16) 0.021(15) -0.041(15)
C5' 0.09(2) 0.048(19) 0.037(17) 0.021(14) -0.023(15) -0.039(16)
C4' 0.09(2) 0.05(2) 0.033(18) 0.022(15) 0.018(18) 0.012(17)
S1Z 0.079(2) 0.065(3) 0.076(3) -0.015(2) -0.033(2) 0.012(2)
O1Z 0.067(5) 0.093(7) 0.113(7) -0.030(6) -0.030(5) 0.031(5)
F1Z 0.109(6) 0.071(6) 0.159(8) 0.029(6) -0.047(5) -0.020(5)
C1Z 0.075(10) 0.065(11) 0.097(13) 0.014(9) -0.003(9) 0.010(8)
F2Z 0.070(5) 0.079(6) 0.133(7) 0.008(5) -0.037(4) -0.006(4)
O2Z 0.103(7) 0.224(13) 0.067(7) -0.039(7) -0.009(6) 0.074(8)
F3Z 0.122(6) 0.154(8) 0.074(6) -0.031(6) -0.029(5) -0.028(6)
O3Z 0.190(11) 0.075(8) 0.233(13) 0.052(8) -0.155(10) -0.055(7)
S1Y 0.052(2) 0.076(3) 0.107(3) -0.006(2) 0.019(2) -0.0156(19)
O1Y 0.115(7) 0.125(9) 0.089(8) -0.033(7) 0.028(6) -0.040(6)
F1Y 0.057(5) 0.160(9) 0.245(13) -0.057(8) 0.015(6) -0.031(6)
O2Y 0.070(5) 0.073(6) 0.080(6) -0.002(5) 0.013(5) -0.014(5)
F2Y 0.110(6) 0.075(7) 0.223(11) -0.019(7) 0.065(7) -0.012(5)
O3Y 0.048(5) 0.141(9) 0.120(8) 0.014(6) 0.007(5) 0.004(5)
S1X 0.048(2) 0.176(5) 0.122(4) -0.100(3) 0.020(2) -0.031(2)
O1X 0.083(6) 0.113(8) 0.062(6) -0.004(5) -0.008(5) -0.034(5)
C1X 0.183(9) 0.183(9) 0.183(9) -0.0163(13) -0.0291(17) -0.0097(11)
F1X 0.069(9) 0.130(12) 0.193(16) -0.027(10) -0.020(9) 0.024(8)
F2X 0.140(3) 0.139(3) 0.139(3) -0.0138(10) -0.0225(11) -0.0066(10)
F3X 0.140(3) 0.139(3) 0.139(3) -0.0138(10) -0.0225(11) -0.0066(10)
F1' 0.127(8) 0.127(8) 0.127(8) -0.0109(12) -0.0195(16) -0.0063(11)
F2' 0.140(3) 0.139(3) 0.139(3) -0.0138(10) -0.0225(11) -0.0066(10)
F3' 0.140(3) 0.139(3) 0.139(3) -0.0138(10) -0.0225(11) -0.0066(10)
O2X 0.154(10) 0.286(16) 0.115(9) -0.123(10) -0.082(8) 0.138(10)
O3X 0.092(8) 0.115(10) 0.51(3) -0.153(14) 0.116(12) -0.045(7)
O1V 0.072(6) 0.087(8) 0.146(10) -0.006(7) 0.047(7) -0.005(6)
C1V 0.049(10) 0.146(19) 0.26(3) 0.092(19) -0.008(14) -0.041(12)
C2V 0.127(16) 0.089(14) 0.27(3) 0.033(16) -0.083(17) -0.045(12)
C3V 0.15(2) 0.095(18) 0.23(3) 0.038(18) 0.14(2) 0.041(15)
C4V 0.21(3) 0.14(2) 0.074(14) -0.001(12) 0.090(15) 0.049(17)
C1Y 0.060(10) 0.071(12) 0.19(2) -0.035(13) 0.028(11) 0.013(9)
F3Y 0.135(8) 0.091(7) 0.200(11) 0.015(7) 0.088(8) -0.028(5)

loop_
_atom_type_symbol
_atom_type_description
_atom_type_scat_dispersion_real
_atom_type_scat_dispersion_imag
_atom_type_scat_source
C C 0.0033 0.0016 'International Tables Vol C Tables 4.2.6.8 and 6.1.1.4'
H H 0.0000 0.0000 'International Tables Vol C Tables 4.2.6.8 and 6.1.1.4'
N N 0.0061 0.0033 'International Tables Vol C Tables 4.2.6.8 and 6.1.1.4'
O O 0.0106 0.0060 'International Tables Vol C Tables 4.2.6.8 and 6.1.1.4'
F F 0.0171 0.0103 'International Tables Vol C Tables 4.2.6.8 and 6.1.1.4'
S S 0.1246 0.1234 'International Tables Vol C Tables 4.2.6.8 and 6.1.1.4'
Cu Cu 0.3201 1.2651 'International Tables Vol C Tables 4.2.6.8 and 6.1.1.4'

loop_
_geom_angle_atom_site_label_1
_geom_angle_atom_site_label_2
_geom_angle_atom_site_label_3
_geom_angle
N10 Cu1 N1 113.8(3)
N10 Cu1 N3 120.9(3)
N1 Cu1 N3 123.7(3)
N10 Cu1 N2 115.5(4)
N1 Cu1 N2 83.8(3)
N3 Cu1 N2 84.5(3)
N11 Cu2 N6 121.4(4)
N11 Cu2 N4 117.4(3)
N6 Cu2 N4 116.4(3)
N11 Cu2 N5 121.1(4)
N6 Cu2 N5 84.9(3)
N4 Cu2 N5 84.8(3)
N12 Cu3 N7 127.8(4)
N12 Cu3 N9 112.7(4)
N7 Cu3 N9 114.8(4)
N12 Cu3 N8 119.3(4)
N7 Cu3 N8 86.3(4)
N9 Cu3 N8 84.1(4)
C1 N1 C2 117.1(8)
C1 N1 Cu1 133.5(7)
C2 N1 Cu1 107.9(6)
C3 N2 C4 100.7(14)
C3 N2 C6 113.4(9)
C4 N2 C6 103.4(11)
C3 N2 C4' 120.6(13)
C4 N2 C4' 29.7(15)
C6 N2 C4' 110.0(13)
C3 N2 Cu1 104.2(6)
C4 N2 Cu1 132.8(13)
C6 N2 Cu1 102.4(5)
C4' N2 Cu1 103.8(9)
C8 N3 C7 115.8(8)
C8 N3 Cu1 134.7(7)
C7 N3 Cu1 109.5(6)
N1 C1 C39 126.4(8)
N1 C1 H1A 116.8
C39 C1 H1A 116.8
N1 C2 C3 110.3(9)
N1 C2 H2A 109.6
C3 C2 H2A 109.6
N1 C2 H2B 109.6
C3 C2 H2B 109.6
H2A C2 H2B 108.1
N2 C3 C2 109.0(8)
N2 C3 H3A 109.9
C2 C3 H3A 109.9
N2 C3 H3B 109.9
C2 C3 H3B 109.9
H3A C3 H3B 108.3
N2 C6 C7 110.0(8)
N2 C6 H6A 109.7
C7 C6 H6A 109.7
N2 C6 H6B 109.7
C7 C6 H6B 109.7
H6A C6 H6B 108.2
N3 C7 C6 110.0(7)
N3 C7 H7A 109.7
C6 C7 H7A 109.7
N3 C7 H7B 109.7
C6 C7 H7B 109.7
H7A C7 H7B 108.2
N3 C8 C9 125.5(9)
N3 C8 H8A 117.3
C9 C8 H8A 117.3
C10 C9 C14 120.0
C10 C9 C8 117.6(6)
C14 C9 C8 122.4(6)
C11 C10 C9 120.0
C11 C10 H10A 120.0
C9 C10 H10A 120.0
C10 C11 C12 120.0
C10 C11 C15 117.1(6)
C12 C11 C15 122.9(6)
C13 C12 C11 120.0
C13 C12 H12A 120.0
C11 C12 H12A 120.0
C14 C13 C12 120.0
C14 C13 H13A 120.0
C12 C13 H13A 120.0
C13 C14 C9 120.0
C13 C14 H14A 120.0
C9 C14 H14A 120.0
C15 N4 C16 117.0(9)
C15 N4 Cu2 136.2(8)
C16 N4 Cu2 106.6(7)
C18' N5 C20 117(2)
C18' N5 C17 96.2(11)
C20 N5 C17 110.6(8)
C18' N5 C18 23.3(10)
C20 N5 C18 102.8(10)
C17 N5 C18 119.4(11)
C18' N5 Cu2 125(2)
C20 N5 Cu2 103.4(6)
C17 N5 Cu2 103.1(6)
C18 N5 Cu2 116.5(14)
C22 N6 C21 116.6(8)
C22 N6 Cu2 138.8(8)
C21 N6 Cu2 104.1(6)
N4 C15 C11 126.3(10)
N4 C15 H15A 116.9
C11 C15 H15A 116.9
N4 C16 C17 110.3(9)
N4 C16 H16A 109.6
C17 C16 H16A 109.6
N4 C16 H16B 109.6
C17 C16 H16B 109.6
H16A C16 H16B 108.1
N5 C17 C16 109.9(9)
N5 C17 H17A 109.7
C16 C17 H17A 109.7
N5 C17 H17B 109.7
C16 C17 H17B 109.7
H17A C17 H17B 108.2
N5 C20 C21 109.4(8)
N5 C20 H20A 109.8
C21 C20 H20A 109.8
N5 C20 H20B 109.8
C21 C20 H20B 109.8
H20A C20 H20B 108.2
N6 C21 C20 111.1(8)
N6 C21 H21A 109.4
C20 C21 H21A 109.4
N6 C21 H21B 109.4
C20 C21 H21B 109.4
H21A C21 H21B 108.0
N6 C22 C23 130.2(10)
N6 C22 H22A 114.9
C23 C22 H22A 114.9
C22 C23 C24 119.0(10)
C22 C23 C28 125.3(10)
C24 C23 C28 115.7(11)
C25 C24 C23 122.9(11)
C25 C24 H24A 118.5
C23 C24 H24A 118.5
C24 C25 C26 119.9(10)
C24 C25 C29 122.2(11)
C26 C25 C29 118.0(12)
C27 C26 C25 119.4(11)
C27 C26 H26A 120.3
C25 C26 H26A 120.3
C28 C27 C26 119.4(10)
C28 C27 H27A 120.3
C26 C27 H27A 120.3
C27 C28 C23 122.6(10)
C27 C28 H28A 118.7
C23 C28 H28A 118.7
C29 N7 C30 115.0(10)
C29 N7 Cu3 137.8(8)
C30 N7 Cu3 106.9(8)
C32 N8 C34' 93(3)
C32 N8 C31 107.8(13)
C34' N8 C31 113(5)
C32 N8 C34 101(2)
C31 N8 C34 112(3)
C32 N8 C32' 27.6(11)
C34' N8 C32' 114(4)
C31 N8 C32' 111.1(15)
C34 N8 C32' 121(3)
C32 N8 Cu3 132.2(10)
C34' N8 Cu3 109(2)
C31 N8 Cu3 102.0(7)
C34 N8 Cu3 101.5(16)
C32' N8 Cu3 106.4(11)
C36 N9 C35 114.2(9)
C36 N9 Cu3 136.2(8)
C35 N9 Cu3 109.5(7)
N7 C29 C25 128.8(12)
N7 C29 H29A 115.6
C25 C29 H29A 115.6
N7 C30 C31 109.6(11)
N7 C30 H30A 109.7
C31 C30 H30A 109.7
N7 C30 H30B 109.7
C31 C30 H30B 109.7
H30A C30 H30B 108.2
N8 C31 C30 111.7(11)
N8 C31 H31A 109.3
C30 C31 H31A 109.3
N8 C31 H31B 109.3
C30 C31 H31B 109.3
H31A C31 H31B 107.9
N8 C34 C35 114(4)
N8 C34 H34A 108.7
C35 C34 H34A 108.7
N8 C34 H34B 108.7
C35 C34 H34B 108.7
H34A C34 H34B 107.6
C35 C34' N8 109(5)
C35 C34' H34C 109.9
N8 C34' H34C 109.9
C35 C34' H34D 109.9
N8 C34' H34D 109.9
H34C C34' H34D 108.3
C34' C35 N9 112(2)
C34' C35 C34 7(5)
N9 C35 C34 106.0(16)
C34' C35 H35A 109.9
N9 C35 H35A 110.5
C34 C35 H35A 110.5
C34' C35 H35B 104.9
N9 C35 H35B 110.5
C34 C35 H35B 110.5
H35A C35 H35B 108.7
N9 C36 C37 126.1(10)
N9 C36 H36A 116.9
C37 C36 H36A 116.9
C38 C37 C42 118.9(9)
C38 C37 C36 118.7(9)
C42 C37 C36 122.4(9)
C37 C38 C39 121.2(9)
C37 C38 H38A 119.4
C39 C38 H38A 119.4
C40 C39 C38 117.4(9)
C40 C39 C1 125.1(9)
C38 C39 C1 117.4(9)
C41 C40 C39 122.3(10)
C41 C40 H40A 118.9
C39 C40 H40A 118.9
C40 C41 C42 118.5(10)
C40 C41 H41A 120.7
C42 C41 H41A 120.7
C37 C42 C41 121.5(10)
C37 C42 H42A 119.2
C41 C42 H42A 119.2
C43 N10 Cu1 178.1(10)
N10 C43 C44 178.9(14)
C43 C44 H44A 109.5
C43 C44 H44B 109.5
H44A C44 H44B 109.5
C43 C44 H44C 109.5
H44A C44 H44C 109.5
H44B C44 H44C 109.5
C45 N11 Cu2 175.0(11)
N11 C45 C46 176.3(13)
C45 C46 H46A 109.5
C45 C46 H46B 109.5
H46A C46 H46B 109.5
C45 C46 H46C 109.5
H46A C46 H46C 109.5
H46B C46 H46C 109.5
C47 N12 Cu3 171.1(9)
N12 C47 C48 178.7(15)
C47 C48 H48A 109.5
C47 C48 H48B 109.5
H48A C48 H48B 109.5
C47 C48 H48C 109.5
H48A C48 H48C 109.5
H48B C48 H48C 109.5
N8 C32 C33 111.2(17)
N8 C32 H32A 109.4
C33 C32 H32A 109.4
N8 C32 H32B 109.4
C33 C32 H32B 109.4
H32A C32 H32B 108.0
C32 C33 H33A 109.5
C32 C33 H33B 109.5
H33A C33 H33B 109.5
C32 C33 H33C 109.5
H33A C33 H33C 109.5
H33B C33 H33C 109.5
N8 C32' C33' 126(2)
N8 C32' H32C 105.9
C33' C32' H32C 105.9
N8 C32' H32D 105.9
C33' C32' H32D 105.9
H32C C32' H32D 106.2
C32' C33' H33D 109.5
C32' C33' H33E 109.5
H33D C33' H33E 109.5
C32' C33' H33F 109.5
H33D C33' H33F 109.5
H33E C33' H33F 109.5
N5 C18 C19 116(2)
N5 C18 H18A 108.3
C19 C18 H18A 108.3
N5 C18 H18B 108.3
C19 C18 H18B 108.3
H18A C18 H18B 107.4
C18 C19 H19A 109.5
C18 C19 H19B 109.5
H19A C19 H19B 109.5
C18 C19 H19C 109.5
H19A C19 H19C 109.5
H19B C19 H19C 109.5
N5 C18' C19' 103(3)
N5 C18' H18C 111.1
C19' C18' H18C 111.1
N5 C18' H18D 111.1
C19' C18' H18D 111.1
H18C C18' H18D 109.1
C18' C19' H19D 109.5
C18' C19' H19E 109.5
H19D C19' H19E 109.5
C18' C19' H19F 109.5
H19D C19' H19F 109.5
H19E C19' H19F 109.5
N2 C4 C5 108.4(16)
N2 C4 H4A 110.0
C5 C4 H4A 110.0
N2 C4 H4B 110.0
C5 C4 H4B 110.0
H4A C4 H4B 108.4
C4 C5 H5A 109.5
C4 C5 H5B 109.5
H5A C5 H5B 109.5
C4 C5 H5C 109.5
H5A C5 H5C 109.5
H5B C5 H5C 109.5
C4' C5' H5'A 109.5
C4' C5' H5'B 109.5
H5'A C5' H5'B 109.5
C4' C5' H5'C 109.5
H5'A C5' H5'C 109.5
H5'B C5' H5'C 109.5
N2 C4' C5' 120.5(16)
N2 C4' H4'B 107.2
C5' C4' H4'B 107.2
N2 C4' H4'A 107.2
C5' C4' H4'A 107.2
H4'B C4' H4'A 106.8
O1Z S1Z O2Z 113.0(6)
O1Z S1Z O3Z 115.0(7)
O2Z S1Z O3Z 117.9(8)
O1Z S1Z C1Z 105.2(6)
O2Z S1Z C1Z 100.3(7)
O3Z S1Z C1Z 102.7(6)
F1Z C1Z F2Z 105.6(11)
F1Z C1Z F3Z 104.3(13)
F2Z C1Z F3Z 105.0(11)
F1Z C1Z S1Z 113.5(10)
F2Z C1Z S1Z 115.5(11)
F3Z C1Z S1Z 111.8(10)
O3Y S1Y O2Y 114.2(6)
O3Y S1Y O1Y 113.9(6)
O2Y S1Y O1Y 116.8(6)
O3Y S1Y C1Y 102.6(8)
O2Y S1Y C1Y 101.6(6)
O1Y S1Y C1Y 105.4(8)
O3X S1X O2X 112.9(9)
O3X S1X O1X 107.8(6)
O2X S1X O1X 112.5(7)
O3X S1X C1X 107.3(8)
O2X S1X C1X 107.0(7)
O1X S1X C1X 109.2(6)
F2X C1X F1' 147.5(17)
F2X C1X F1X 108.1(13)
F1' C1X F1X 95.9(14)
F2X C1X F3' 20.3(14)
F1' C1X F3' 129.9(18)
F1X C1X F3' 128.2(14)
F2X C1X F2' 74.6(12)
F1' C1X F2' 107.2(15)
F1X C1X F2' 49.8(10)
F3' C1X F2' 89.2(7)
F2X C1X F3X 105.5(13)
F1' C1X F3X 42.1(10)
F1X C1X F3X 126.1(14)
F3' C1X F3X 88.6(15)
F2' C1X F3X 103.2(13)
F2X C1X S1X 103.6(11)
F1' C1X S1X 95.3(12)
F1X C1X S1X 95.8(9)
F3' C1X S1X 101.7(7)
F2' C1X S1X 139.6(14)
F3X C1X S1X 115.7(10)
C1V O1V C3V 111.6(15)
O1V C1V C2V 107.9(12)
O1V C1V H1VA 110.1
C2V C1V H1VA 110.1
O1V C1V H1VB 110.1
C2V C1V H1VB 110.1
H1VA C1V H1VB 108.4
C1V C2V H2VA 109.5
C1V C2V H2VB 109.5
H2VA C2V H2VB 109.5
C1V C2V H2VC 109.5
H2VA C2V H2VC 109.5
H2VB C2V H2VC 109.5
O1V C3V C4V 107.9(17)
O1V C3V H3VA 110.1
C4V C3V H3VA 110.1
O1V C3V H3VB 110.1
C4V C3V H3VB 110.1
H3VA C3V H3VB 108.4
C3V C4V H4VA 109.5
C3V C4V H4VB 109.5
H4VA C4V H4VB 109.5
C3V C4V H4VC 109.5
H4VA C4V H4VC 109.5
H4VB C4V H4VC 109.5
F3Y C1Y F2Y 109.6(16)
F3Y C1Y F1Y 107.4(13)
F2Y C1Y F1Y 105.4(15)
F3Y C1Y S1Y 112.6(13)
F2Y C1Y S1Y 112.2(10)
F1Y C1Y S1Y 109.3(13)

loop_
_geom_bond_atom_site_label_1
_geom_bond_atom_site_label_2
_geom_bond_distance
Cu1 N10 1.913(10)
Cu1 N1 2.025(7)
Cu1 N3 2.034(8)
Cu1 N2 2.208(8)
Cu2 N11 1.929(11)
Cu2 N6 2.044(8)
Cu2 N4 2.053(9)
Cu2 N5 2.215(8)
Cu3 N12 1.891(10)
Cu3 N7 2.022(10)
Cu3 N9 2.040(9)
Cu3 N8 2.207(9)
N1 C1 1.304(11)
N1 C2 1.440(11)
N2 C3 1.459(12)
N2 C4 1.477(10)
N2 C6 1.493(11)
N2 C4' 1.495(10)
N3 C8 1.302(11)
N3 C7 1.478(11)
C1 C39 1.444(13)
C1 H1A 0.9300
C2 C3 1.538(15)
C2 H2A 0.9700
C2 H2B 0.9700
C3 H3A 0.9700
C3 H3B 0.9700
C6 C7 1.525(12)
C6 H6A 0.9700
C6 H6B 0.9700
C7 H7A 0.9700
C7 H7B 0.9700
C8 C9 1.465(10)
C8 H8A 0.9300
C9 C10 1.3900
C9 C14 1.3900
C10 C11 1.3900
C10 H10A 0.9300
C11 C12 1.3900
C11 C15 1.461(11)
C12 C13 1.3900
C12 H12A 0.9300
C13 C14 1.3900
C13 H13A 0.9300
C14 H14A 0.9300
N4 C15 1.281(11)
N4 C16 1.462(12)
N5 C18' 1.47(6)
N5 C20 1.481(11)
N5 C17 1.520(12)
N5 C18 1.52(3)
N6 C22 1.287(12)
N6 C21 1.465(12)
C15 H15A 0.9300
C16 C17 1.523(13)
C16 H16A 0.9700
C16 H16B 0.9700
C17 H17A 0.9700
C17 H17B 0.9700
C20 C21 1.512(13)
C20 H20A 0.9700
C20 H20B 0.9700
C21 H21A 0.9700
C21 H21B 0.9700
C22 C23 1.397(14)
C22 H22A 0.9300
C23 C24 1.413(13)
C23 C28 1.417(14)
C24 C25 1.344(14)
C24 H24A 0.9300
C25 C26 1.409(14)
C25 C29 1.497(15)
C26 C27 1.398(13)
C26 H26A 0.9300
C27 C28 1.366(14)
C27 H27A 0.9300
C28 H28A 0.9300
N7 C29 1.250(13)
N7 C30 1.495(13)
N8 C32 1.46(2)
N8 C34' 1.469(10)
N8 C31 1.474(15)
N8 C34 1.47(2)
N8 C32' 1.493(10)
N9 C36 1.288(12)
N9 C35 1.484(12)
C29 H29A 0.9300
C30 C31 1.535(18)
C30 H30A 0.9700
C30 H30B 0.9700
C31 H31A 0.9700
C31 H31B 0.9700
C34 C35 1.51(6)
C34 H34A 0.9700
C34 H34B 0.9700
C34' C35 1.60(9)
C34' H34C 0.9700
C34' H34D 0.9700
C35 H35A 0.9700
C35 H35B 0.9700
C36 C37 1.485(13)
C36 H36A 0.9300
C37 C38 1.369(12)
C37 C42 1.379(12)
C38 C39 1.415(12)
C38 H38A 0.9300
C39 C40 1.386(12)
C40 C41 1.364(13)
C40 H40A 0.9300
C41 C42 1.391(13)
C41 H41A 0.9300
C42 H42A 0.9300
N10 C43 1.139(14)
C43 C44 1.510(18)
C44 H44A 0.9600
C44 H44B 0.9600
C44 H44C 0.9600
N11 C45 1.139(13)
C45 C46 1.461(16)
C46 H46A 0.9600
C46 H46B 0.9600
C46 H46C 0.9600
N12 C47 1.156(12)
C47 C48 1.472(15)
C48 H48A 0.9600
C48 H48B 0.9600
C48 H48C 0.9600
C32 C33 1.5397(12)
C32 H32A 0.9700
C32 H32B 0.9700
C33 H33A 0.9600
C33 H33B 0.9600
C33 H33C 0.9600
C32' C33' 1.5399(12)
C32' H32C 0.9700
C32' H32D 0.9700
C33' H33D 0.9600
C33' H33E 0.9600
C33' H33F 0.9600
C18 C19 1.5399(13)
C18 H18A 0.9700
C18 H18B 0.9700
C19 H19A 0.9600
C19 H19B 0.9600
C19 H19C 0.9600
C18' C19' 1.5400(13)
C18' H18C 0.9700
C18' H18D 0.9700
C19' H19D 0.9600
C19' H19E 0.9600
C19' H19F 0.9600
C4 C5 1.5400(12)
C4 H4A 0.9700
C4 H4B 0.9700
C5 H5A 0.9600
C5 H5B 0.9600
C5 H5C 0.9600
C5' C4' 1.5400(12)
C5' H5'A 0.9600
C5' H5'B 0.9600
C5' H5'C 0.9600
C4' H4'B 0.9700
C4' H4'A 0.9700
S1Z O1Z 1.405(7)
S1Z O2Z 1.417(9)
S1Z O3Z 1.448(9)
S1Z C1Z 1.757(15)
F1Z C1Z 1.314(14)
C1Z F2Z 1.332(13)
C1Z F3Z 1.350(15)
S1Y O3Y 1.416(8)
S1Y O2Y 1.446(8)
S1Y O1Y 1.459(9)
S1Y C1Y 1.789(16)
F1Y C1Y 1.359(18)
F2Y C1Y 1.335(15)
S1X O3X 1.403(7)
S1X O2X 1.441(7)
S1X O1X 1.446(7)
S1X C1X 1.788(9)
C1X F2X 1.364(9)
C1X F1' 1.374(10)
C1X F1X 1.377(9)
C1X F3' 1.396(10)
C1X F2' 1.413(10)
C1X F3X 1.425(9)
O1V C1V 1.41(2)
O1V C3V 1.43(2)
C1V C2V 1.59(2)
C1V H1VA 0.9700
C1V H1VB 0.9700
C2V H2VA 0.9600
C2V H2VB 0.9600
C2V H2VC 0.9600
C3V C4V 1.46(3)
C3V H3VA 0.9700
C3V H3VB 0.9700
C4V H4VA 0.9600
C4V H4VB 0.9600
C4V H4VC 0.9600
C1Y F3Y 1.31(2)

loop_
_geom_torsion_atom_site_label_1
_geom_torsion_atom_site_label_2
_geom_torsion_atom_site_label_3
_geom_torsion_atom_site_label_4
_geom_torsion
N10 Cu1 N1 C1 -31.7(11)
N3 Cu1 N1 C1 134.0(9)
N2 Cu1 N1 C1 -146.9(10)
N10 Cu1 N1 C2 133.4(7)
N3 Cu1 N1 C2 -60.9(8)
N2 Cu1 N1 C2 18.2(7)
N10 Cu1 N2 C3 -102.3(8)
N1 Cu1 N2 C3 11.2(7)
N3 Cu1 N2 C3 136.0(7)
N10 Cu1 N2 C4 17.5(16)
N1 Cu1 N2 C4 131.0(16)
N3 Cu1 N2 C4 -104.2(16)
N10 Cu1 N2 C6 139.4(6)
N1 Cu1 N2 C6 -107.1(6)
N3 Cu1 N2 C6 17.7(6)
N10 Cu1 N2 C4' 24.9(12)
N1 Cu1 N2 C4' 138.4(12)
N3 Cu1 N2 C4' -96.8(12)
N10 Cu1 N3 C8 74.6(10)
N1 Cu1 N3 C8 -90.1(9)
N2 Cu1 N3 C8 -168.9(9)
N10 Cu1 N3 C7 -106.1(7)
N1 Cu1 N3 C7 89.2(7)
N2 Cu1 N3 C7 10.4(6)
C2 N1 C1 C39 175.9(10)
Cu1 N1 C1 C39 -20.1(16)
C1 N1 C2 C3 123.3(9)
Cu1 N1 C2 C3 -44.6(10)
C4 N2 C3 C2 -176.4(13)
C6 N2 C3 C2 73.8(11)
C4' N2 C3 C2 -152.7(13)
Cu1 N2 C3 C2 -36.8(11)
N1 C2 C3 N2 56.9(12)
C3 N2 C6 C7 -153.9(8)
C4 N2 C6 C7 97.9(15)
C4' N2 C6 C7 67.6(12)
Cu1 N2 C6 C7 -42.3(8)
C8 N3 C7 C6 142.3(9)
Cu1 N3 C7 C6 -37.2(10)
N2 C6 C7 N3 55.7(11)
C7 N3 C8 C9 175.7(8)
Cu1 N3 C8 C9 -5.0(14)
N3 C8 C9 C10 162.3(7)
N3 C8 C9 C14 -18.8(11)
C14 C9 C10 C11 0.0
C8 C9 C10 C11 178.9(6)
C9 C10 C11 C12 0.0
C9 C10 C11 C15 -178.9(6)
C10 C11 C12 C13 0.0
C15 C11 C12 C13 178.9(6)
C11 C12 C13 C14 0.0
C12 C13 C14 C9 0.0
C10 C9 C14 C13 0.0
C8 C9 C14 C13 -178.8(6)
N11 Cu2 N4 C15 -83.4(10)
N6 Cu2 N4 C15 72.5(10)
N5 Cu2 N4 C15 154.1(10)
N11 Cu2 N4 C16 101.5(7)
N6 Cu2 N4 C16 -102.6(6)
N5 Cu2 N4 C16 -21.0(6)
N11 Cu2 N5 C18' -19.1(17)
N6 Cu2 N5 C18' -143.0(16)
N4 Cu2 N5 C18' 99.8(16)
N11 Cu2 N5 C20 118.0(7)
N6 Cu2 N5 C20 -5.8(6)
N4 Cu2 N5 C20 -123.0(6)
N11 Cu2 N5 C17 -126.7(6)
N6 Cu2 N5 C17 109.5(6)
N4 Cu2 N5 C17 -7.7(6)
N11 Cu2 N5 C18 6.1(10)
N6 Cu2 N5 C18 -117.8(9)
N4 Cu2 N5 C18 125.0(9)
N11 Cu2 N6 C22 23.8(12)
N4 Cu2 N6 C22 -131.1(10)
N5 Cu2 N6 C22 147.4(11)
N11 Cu2 N6 C21 -146.6(6)
N4 Cu2 N6 C21 58.5(7)
N5 Cu2 N6 C21 -23.1(6)
C16 N4 C15 C11 -176.6(8)
Cu2 N4 C15 C11 8.7(15)
C10 C11 C15 N4 -167.8(8)
C12 C11 C15 N4 13.3(12)
C15 N4 C16 C17 -128.9(10)
Cu2 N4 C16 C17 47.3(10)
C18' N5 C17 C16 -94(2)
C20 N5 C17 C16 144.5(9)
C18 N5 C17 C16 -96.6(16)
Cu2 N5 C17 C16 34.5(9)
N4 C16 C17 N5 -57.2(12)
C18' N5 C20 C21 175.0(15)
C17 N5 C20 C21 -76.4(10)
C18 N5 C20 C21 155.0(14)
Cu2 N5 C20 C21 33.4(9)
C22 N6 C21 C20 -122.8(9)
Cu2 N6 C21 C20 50.1(9)
N5 C20 C21 N6 -59.2(11)
C21 N6 C22 C23 -178.9(10)
Cu2 N6 C22 C23 11.5(18)
N6 C22 C23 C24 -175.8(10)
N6 C22 C23 C28 3.9(18)
C22 C23 C24 C25 179.3(10)
C28 C23 C24 C25 -0.5(16)
C23 C24 C25 C26 -3.5(18)
C23 C24 C25 C29 178.8(10)
C24 C25 C26 C27 4.9(16)
C29 C25 C26 C27 -177.3(10)
C25 C26 C27 C28 -2.3(16)
C26 C27 C28 C23 -1.8(17)
C22 C23 C28 C27 -176.6(10)
C24 C23 C28 C27 3.2(16)
N12 Cu3 N7 C29 -46.6(16)
N9 Cu3 N7 C29 106.9(15)
N8 Cu3 N7 C29 -171.4(15)
N12 Cu3 N7 C30 140.8(9)
N9 Cu3 N7 C30 -65.7(10)
N8 Cu3 N7 C30 16.0(10)
N12 Cu3 N8 C32 7.9(17)
N7 Cu3 N8 C32 139.8(17)
N9 Cu3 N8 C32 -104.8(16)
N12 Cu3 N8 C34' 120(5)
N7 Cu3 N8 C34' -108(5)
N9 Cu3 N8 C34' 8(5)
N12 Cu3 N8 C31 -119.9(8)
N7 Cu3 N8 C31 12.0(8)
N9 Cu3 N8 C31 127.4(8)
N12 Cu3 N8 C34 124(3)
N7 Cu3 N8 C34 -104(3)
N9 Cu3 N8 C34 11(3)
N12 Cu3 N8 C32' -3.4(15)
N7 Cu3 N8 C32' 128.5(14)
N9 Cu3 N8 C32' -116.1(14)
N12 Cu3 N9 C36 80.5(11)
N7 Cu3 N9 C36 -77.0(11)
N8 Cu3 N9 C36 -160.2(11)
N12 Cu3 N9 C35 -101.9(7)
N7 Cu3 N9 C35 100.5(8)
N8 Cu3 N9 C35 17.4(7)
C30 N7 C29 C25 173.5(13)
Cu3 N7 C29 C25 1(2)
C24 C25 C29 N7 -156.7(14)
C26 C25 C29 N7 26(2)
C29 N7 C30 C31 144.1(13)
Cu3 N7 C30 C31 -41.4(14)
C32 N8 C31 C30 179.9(12)
C34' N8 C31 C30 79(3)
C34 N8 C31 C30 70.0(19)
C32' N8 C31 C30 -151.0(15)
Cu3 N8 C31 C30 -38.0(12)
N7 C30 C31 N8 56.3(16)
C32 N8 C34 C35 98(3)
C31 N8 C34 C35 -148(3)
C32' N8 C34 C35 78(3)
Cu3 N8 C34 C35 -40(4)
C32 N8 C34' C35 108(5)
C31 N8 C34' C35 -141(4)
C32' N8 C34' C35 90(4)
Cu3 N8 C34' C35 -29(6)
N8 C34' C35 N9 46(6)
N8 C34' C35 C34 72(23)
C36 N9 C35 C34' 139(3)
Cu3 N9 C35 C34' -39(3)
C36 N9 C35 C34 136(2)
Cu3 N9 C35 C34 -42(2)
N8 C34 C35 C34' -98(30)
N8 C34 C35 N9 57(4)
C35 N9 C36 C37 176.2(10)
Cu3 N9 C36 C37 -6.3(18)
N9 C36 C37 C38 172.6(10)
N9 C36 C37 C42 -9.0(17)
C42 C37 C38 C39 -3.8(15)
C36 C37 C38 C39 174.6(9)
C37 C38 C39 C40 1.3(15)
C37 C38 C39 C1 179.4(9)
N1 C1 C39 C40 -22.9(17)
N1 C1 C39 C38 159.2(10)
C38 C39 C40 C41 1.7(16)
C1 C39 C40 C41 -176.2(11)
C39 C40 C41 C42 -1.9(18)
C38 C37 C42 C41 3.6(17)
C36 C37 C42 C41 -174.8(11)
C40 C41 C42 C37 -0.8(18)
N1 Cu1 N10 C43 152(32)
N3 Cu1 N10 C43 -14(32)
N2 Cu1 N10 C43 -114(32)
Cu1 N10 C43 C44 -45(99)
N6 Cu2 N11 C45 -80(12)
N4 Cu2 N11 C45 74(12)
N5 Cu2 N11 C45 175(12)
Cu2 N11 C45 C46 27(29)
N7 Cu3 N12 C47 104(6)
N9 Cu3 N12 C47 -50(7)
N8 Cu3 N12 C47 -146(6)
Cu3 N12 C47 C48 55(63)
C34' N8 C32 C33 -133(5)
C31 N8 C32 C33 111.6(19)
C34 N8 C32 C33 -131(3)
C32' N8 C32 C33 10(3)
Cu3 N8 C32 C33 -14(3)
C32 N8 C32' C33' 25(3)
C34' N8 C32' C33' 67(5)
C31 N8 C32' C33' -63(4)
C34 N8 C32' C33' 72(4)
Cu3 N8 C32' C33' -173(3)
C18' N5 C18 C19 56(6)
C20 N5 C18 C19 -174.6(19)
C17 N5 C18 C19 63(3)
Cu2 N5 C18 C19 -62(2)
C20 N5 C18' C19' -77(3)
C17 N5 C18' C19' 167(3)
C18 N5 C18' C19' -19(5)
Cu2 N5 C18' C19' 56(4)
C3 N2 C4 C5 69(2)
C6 N2 C4 C5 -173.5(18)
C4' N2 C4 C5 -67(3)
Cu1 N2 C4 C5 -52(3)
C3 N2 C4' C5' -57(3)
C4 N2 C4' C5' -4(2)
C6 N2 C4' C5' 78(2)
Cu1 N2 C4' C5' -173(2)
O1Z S1Z C1Z F1Z 55.5(12)
O2Z S1Z C1Z F1Z -62.0(12)
O3Z S1Z C1Z F1Z 176.2(11)
O1Z S1Z C1Z F2Z 177.8(10)
O2Z S1Z C1Z F2Z 60.3(12)
O3Z S1Z C1Z F2Z -61.6(13)
O1Z S1Z C1Z F3Z -62.2(11)
O2Z S1Z C1Z F3Z -179.7(10)
O3Z S1Z C1Z F3Z 58.4(12)
O3X S1X C1X F2X 177.2(12)
O2X S1X C1X F2X 55.8(13)
O1X S1X C1X F2X -66.3(12)
O3X S1X C1X F1' -29.5(14)
O2X S1X C1X F1' -150.9(13)
O1X S1X C1X F1' 87.1(13)
O3X S1X C1X F1X 67.0(11)
O2X S1X C1X F1X -54.5(10)
O1X S1X C1X F1X -176.5(8)
O3X S1X C1X F3' -162.1(14)
O2X S1X C1X F3' 76.5(14)
O1X S1X C1X F3' -45.5(14)
O3X S1X C1X F2' 95.2(17)
O2X S1X C1X F2' -26.3(17)
O1X S1X C1X F2' -148.3(15)
O3X S1X C1X F3X -67.9(13)
O2X S1X C1X F3X 170.6(12)
O1X S1X C1X F3X 48.6(12)
C3V O1V C1V C2V 173.0(14)
C1V O1V C3V C4V -178.8(17)
O3Y S1Y C1Y F3Y 62.3(13)
O2Y S1Y C1Y F3Y -56.0(13)
O1Y S1Y C1Y F3Y -178.3(11)
O3Y S1Y C1Y F2Y -62.0(16)
O2Y S1Y C1Y F2Y 179.7(14)
O1Y S1Y C1Y F2Y 57.5(16)
O3Y S1Y C1Y F1Y -178.4(11)
O2Y S1Y C1Y F1Y 63.3(14)
O1Y S1Y C1Y F1Y -59.0(13)
